data_2225914
loop_
_publ_author_name
'Meskini, Ihssan'
'Daoudi, Maria'
'Daran, Jean-Claude'
'Zouihri, Hafid'
'Ben Hadda, Taibi'

_publ_section_title
;
 Diethyl 2-[phenyl(pyrazol-1-yl)methyl]propanedioate
;
_journal_coeditor_code KJ2142
_journal_issue 5
_journal_name_full 'Acta Crystallographica Section E'
_journal_page_first o1014
_journal_paper_doi 10.1107/S1600536810011748
_journal_volume 66
_journal_year 2010
_chemical_formula_iupac 'C17 H20 N2 O4'
_chemical_formula_moiety 'C17 H20 N2 O4'
_chemical_formula_sum 'C17 H20 N2 O4'
_chemical_formula_weight 316.3560
_chemical_melting_point 360
_chemical_name_systematic
;
Diethyl 2-[phenyl(pyrazol-1-yl)methyl]propanedioate
;
_space_group_IT_number 14
_symmetry_cell_setting monoclinic
_symmetry_space_group_name_Hall '-P 2ybc'
_symmetry_space_group_name_H-M 'P 1 21/c 1'
_atom_sites_solution_hydrogens geom
_atom_sites_solution_primary direct
_atom_sites_solution_secondary difmap
_audit_creation_method SHELXL-97
_cell_angle_alpha 90.00
_cell_angle_beta 104.675(2)
_cell_angle_gamma 90.00
_cell_formula_units_Z 8
_cell_length_a 19.6279(8)
_cell_length_b 8.1538(3)
_cell_length_c 21.6002(9)
_cell_measurement_pressure 101
_cell_measurement_reflns_used 3174
_cell_measurement_temperature 173.0(10)
_cell_measurement_theta_max 25.2
_cell_measurement_theta_min 2.1
_cell_volume 3344.2(2)
_computing_cell_refinement 'SAINT (Bruker, 2005)'
_computing_data_collection 'APEX2 (Bruker, 2005)'
_computing_data_reduction 'SAINT (Bruker, 2005)'
_computing_molecular_graphics 'PLATON (Spek, 2009)'
_computing_publication_material 'publCIF (Westrip, 2010)'
_computing_structure_refinement 'SHELXL97 (Sheldrick, 2008)'
_computing_structure_solution 'SHELXS97 (Sheldrick, 2008)'
_diffrn_ambient_temperature 173.0(10)
_diffrn_measured_fraction_theta_full 0.996
_diffrn_measured_fraction_theta_max 0.996
_diffrn_measurement_device_type 'Bruker X8 APEXII CCD area-detector'
_diffrn_measurement_method '\f and \w'
_diffrn_radiation_monochromator graphite
_diffrn_radiation_source 'fine-focus sealed tube'
_diffrn_radiation_type MoK\a
_diffrn_radiation_wavelength 0.71073
_diffrn_reflns_av_R_equivalents 0.0476
_diffrn_reflns_av_sigmaI/netI 0.0394
_diffrn_reflns_limit_h_max 23
_diffrn_reflns_limit_h_min -23
_diffrn_reflns_limit_k_max 9
_diffrn_reflns_limit_k_min -9
_diffrn_reflns_limit_l_max 23
_diffrn_reflns_limit_l_min -26
_diffrn_reflns_number 34259
_diffrn_reflns_theta_full 25.73
_diffrn_reflns_theta_max 25.73
_diffrn_reflns_theta_min 1.07
_exptl_absorpt_coefficient_mu 0.090
_exptl_absorpt_correction_type none
_exptl_crystal_colour colourless
_exptl_crystal_density_diffrn 1.257
_exptl_crystal_density_method 'not measured'
_exptl_crystal_description Block
_exptl_crystal_F_000 1344
_exptl_crystal_size_max 0.35
_exptl_crystal_size_mid 0.22
_exptl_crystal_size_min 0.17
_refine_diff_density_max 0.190
_refine_diff_density_min -0.249
_refine_ls_extinction_method none
_refine_ls_goodness_of_fit_ref 1.061
_refine_ls_hydrogen_treatment constr
_refine_ls_matrix_type full
_refine_ls_number_parameters 419
_refine_ls_number_reflns 6346
_refine_ls_number_restraints 0
_refine_ls_restrained_S_all 1.061
_refine_ls_R_factor_all 0.0822
_refine_ls_R_factor_gt 0.0432
_refine_ls_shift/su_max 0.001
_refine_ls_shift/su_mean 0.000
_refine_ls_structure_factor_coef Fsqd
_refine_ls_weighting_details 'calc w=1/[\s^2^(Fo^2^)+(0.0532P)^2^+0.7393P] where P=(Fo^2^+2Fc^2^)/3'
_refine_ls_weighting_scheme calc
_refine_ls_wR_factor_gt 0.1018
_refine_ls_wR_factor_ref 0.1221
_reflns_number_gt 4175
_reflns_number_total 6348
_reflns_threshold_expression I>2sigma(I)
_cod_data_source_file kj2142.cif
_cod_data_source_block I
_cod_original_sg_symbol_H-M 'P 21/c'
_cod_database_code 2225914
_cod_database_fobs_code 2225914

loop_
_symmetry_equiv_pos_as_xyz
'x, y, z'
'-x, y+1/2, -z+1/2'
'-x, -y, -z'
'x, -y-1/2, z-1/2'

loop_
_atom_site_type_symbol
_atom_site_label
_atom_site_fract_x
_atom_site_fract_y
_atom_site_fract_z
_atom_site_U_iso_or_equiv
_atom_site_adp_type
_atom_site_calc_flag
_atom_site_refinement_flags
_atom_site_occupancy
_atom_site_disorder_assembly
_atom_site_disorder_group
C C11 0.97782(9) 0.4587(2) 0.14742(9) 0.0288(4) Uani d . 1 . .
H H11 0.9766 0.4313 0.1922 0.035 Uiso calc R 1 . .
C C12 0.94763(9) 0.3117(2) 0.10526(9) 0.0285(4) Uani d . 1 . .
H H12 0.9474 0.3357 0.0598 0.034 Uiso calc R 1 . .
C C136 1.08085(10) 0.4753(2) 0.09490(10) 0.0355(5) Uani d . 1 . .
H H136 1.0511 0.4353 0.0561 0.043 Uiso calc R 1 . .
C C131 1.05405(9) 0.4968(2) 0.14811(9) 0.0293(4) Uani d . 1 . .
C C132 1.09818(10) 0.5576(3) 0.20416(10) 0.0377(5) Uani d . 1 . .
H H132 1.0805 0.5740 0.2408 0.045 Uiso calc R 1 . .
C C133 1.16781(11) 0.5945(3) 0.20699(11) 0.0462(6) Uani d . 1 . .
H H133 1.1975 0.6370 0.2454 0.055 Uiso calc R 1 . .
C C135 1.15052(11) 0.5120(3) 0.09818(11) 0.0432(5) Uani d . 1 . .
H H135 1.1683 0.4972 0.0616 0.052 Uiso calc R 1 . .
C C134 1.19419(11) 0.5697(3) 0.15430(11) 0.0478(6) Uani d . 1 . .
H H134 1.2423 0.5924 0.1567 0.057 Uiso calc R 1 . .
C C18 0.99255(9) 0.1608(2) 0.12819(9) 0.0302(4) Uani d . 1 . .
C C15 0.87274(9) 0.2760(2) 0.10988(9) 0.0301(4) Uani d . 1 . .
C C16 0.75841(10) 0.2018(3) 0.05069(10) 0.0478(6) Uani d . 1 . .
H H16A 0.7385 0.2926 0.0710 0.057 Uiso calc R 1 . .
H H16B 0.7540 0.0989 0.0737 0.057 Uiso calc R 1 . .
C C19 1.04535(12) -0.0718(3) 0.09243(11) 0.0462(6) Uani d . 1 . .
H H19A 1.0208 -0.1668 0.0681 0.055 Uiso calc R 1 . .
H H19B 1.0561 -0.0982 0.1386 0.055 Uiso calc R 1 . .
C C20 1.11176(11) -0.0376(3) 0.07335(11) 0.0484(6) Uani d . 1 . .
H H20A 1.1007 -0.0113 0.0276 0.073 Uiso calc R 1 . .
H H20B 1.1422 -0.1346 0.0818 0.073 Uiso calc R 1 . .
H H20C 1.1361 0.0555 0.0981 0.073 Uiso calc R 1 . .
C C17 0.72063(12) 0.1870(5) -0.01707(12) 0.0850(11) Uani d . 1 . .
H H17A 0.7247 0.2901 -0.0392 0.127 Uiso calc R 1 . .
H H17B 0.6708 0.1635 -0.0205 0.127 Uiso calc R 1 . .
H H17C 0.7412 0.0976 -0.0367 0.127 Uiso calc R 1 . .
O O13 1.01617(7) 0.12639(17) 0.18357(7) 0.0448(4) Uani d . 1 . .
O O14 1.00073(7) 0.07390(16) 0.07883(6) 0.0390(3) Uani d . 1 . .
O O12 0.83217(6) 0.23431(18) 0.05337(6) 0.0388(3) Uani d . 1 . .
O O11 0.85427(7) 0.28256(18) 0.15869(6) 0.0420(4) Uani d . 1 . .
N N11 0.93182(8) 0.60116(18) 0.12721(7) 0.0295(4) Uani d . 1 . .
C C21 0.47116(9) 0.8377(2) 0.40329(9) 0.0294(4) Uani d . 1 . .
H H21 0.4728 0.8760 0.4476 0.035 Uiso calc R 1 . .
C C22 0.43696(9) 0.9732(2) 0.35641(9) 0.0282(4) Uani d . 1 . .
H H22 0.4362 0.9388 0.3118 0.034 Uiso calc R 1 . .
C C236 0.56098(10) 0.7580(2) 0.34270(9) 0.0357(5) Uani d . 1 . .
H H236 0.5236 0.7390 0.3058 0.043 Uiso calc R 1 . .
C C231 0.54615(9) 0.8070(2) 0.39927(8) 0.0286(4) Uani d . 1 . .
C C235 0.62987(11) 0.7365(3) 0.33975(10) 0.0422(5) Uani d . 1 . .
H H235 0.6397 0.7029 0.3008 0.051 Uiso calc R 1 . .
C C232 0.60142(10) 0.8345(3) 0.45220(10) 0.0435(5) Uani d . 1 . .
H H232 0.5920 0.8683 0.4913 0.052 Uiso calc R 1 . .
C C233 0.67022(11) 0.8134(3) 0.44898(12) 0.0556(6) Uani d . 1 . .
H H233 0.7077 0.8335 0.4857 0.067 Uiso calc R 1 . .
C C234 0.68458(11) 0.7637(3) 0.39325(11) 0.0504(6) Uani d . 1 . .
H H234 0.7319 0.7480 0.3913 0.060 Uiso calc R 1 . .
O O22 0.32221(6) 1.05521(18) 0.30375(6) 0.0379(3) Uani d . 1 . .
O O23 0.50629(7) 1.17430(17) 0.42706(6) 0.0383(3) Uani d . 1 . .
O O24 0.48859(7) 1.20201(17) 0.32046(6) 0.0374(3) Uani d . 1 . .
O O21 0.34248(7) 1.00089(19) 0.40842(6) 0.0428(4) Uani d . 1 . .
C C25 0.36234(10) 1.0097(2) 0.36044(9) 0.0303(4) Uani d . 1 . .
C C26 0.24856(10) 1.0901(3) 0.30130(10) 0.0483(6) Uani d . 1 . .
H H26A 0.2450 1.1902 0.3262 0.058 Uiso calc R 1 . .
H H26B 0.2274 0.9975 0.3195 0.058 Uiso calc R 1 . .
C C27 0.21148(12) 1.1144(4) 0.23293(11) 0.0702(8) Uani d . 1 . .
H H27A 0.2300 1.2124 0.2166 0.105 Uiso calc R 1 . .
H H27B 0.1609 1.1282 0.2289 0.105 Uiso calc R 1 . .
H H27C 0.2190 1.0184 0.2081 0.105 Uiso calc R 1 . .
C C28 0.48128(9) 1.1279(2) 0.37332(9) 0.0285(4) Uani d . 1 . .
C C29 0.53627(11) 1.3421(3) 0.32954(10) 0.0439(5) Uani d . 1 . .
H H29A 0.5384 1.3949 0.3713 0.053 Uiso calc R 1 . .
H H29B 0.5190 1.4239 0.2953 0.053 Uiso calc R 1 . .
C C30 0.60821(11) 1.2832(3) 0.32758(11) 0.0526(6) Uani d . 1 . .
H H30A 0.6245 1.2005 0.3610 0.079 Uiso calc R 1 . .
H H30B 0.6410 1.3760 0.3349 0.079 Uiso calc R 1 . .
H H30C 0.6060 1.2348 0.2856 0.079 Uiso calc R 1 . .
N N21 0.42781(8) 0.68893(19) 0.39088(7) 0.0323(4) Uani d . 1 . .
N N12 0.90130(9) 0.6301(2) 0.06472(8) 0.0402(4) Uani d . 1 . .
N N22 0.39520(10) 0.6437(2) 0.33069(8) 0.0469(5) Uani d . 1 . .
C C141 0.91609(10) 0.7177(2) 0.16551(10) 0.0350(5) Uani d . 1 . .
H H141 0.9323 0.7224 0.2108 0.042 Uiso calc R 1 . .
C C241 0.41790(11) 0.5804(3) 0.43464(11) 0.0412(5) Uani d . 1 . .
H H241 0.4364 0.5869 0.4797 0.049 Uiso calc R 1 . .
C C142 0.87256(10) 0.8278(3) 0.12717(10) 0.0394(5) Uani d . 1 . .
H H142 0.8520 0.9236 0.1398 0.047 Uiso calc R 1 . .
C C143 0.86510(10) 0.7683(3) 0.06560(11) 0.0431(5) Uani d . 1 . .
H H143 0.8374 0.8202 0.0283 0.052 Uiso calc R 1 . .
C C242 0.37550(11) 0.4572(3) 0.40125(12) 0.0480(6) Uani d . 1 . .
H H242 0.3586 0.3625 0.4183 0.058 Uiso calc R 1 . .
C C243 0.36321(12) 0.5025(3) 0.33775(12) 0.0487(6) Uani d . 1 . .
H H243 0.3354 0.4407 0.3032 0.058 Uiso calc R 1 . .

loop_
_atom_site_aniso_label
_atom_site_aniso_U_11
_atom_site_aniso_U_22
_atom_site_aniso_U_33
_atom_site_aniso_U_12
_atom_site_aniso_U_13
_atom_site_aniso_U_23
C11 0.0257(10) 0.0313(10) 0.0280(10) 0.0028(8) 0.0042(8) 0.0022(8)
C12 0.0242(10) 0.0341(11) 0.0268(10) 0.0018(8) 0.0056(7) 0.0009(8)
C136 0.0305(11) 0.0385(12) 0.0368(12) -0.0014(9) 0.0072(9) -0.0019(9)
C131 0.0255(10) 0.0282(10) 0.0334(11) 0.0029(8) 0.0059(8) 0.0019(8)
C132 0.0334(11) 0.0435(12) 0.0346(12) 0.0013(9) 0.0054(9) -0.0015(9)
C133 0.0326(12) 0.0541(14) 0.0464(14) -0.0053(10) 0.0004(10) -0.0046(11)
C135 0.0360(12) 0.0500(13) 0.0466(14) -0.0007(10) 0.0158(10) 0.0005(11)
C134 0.0284(11) 0.0575(14) 0.0563(15) -0.0015(11) 0.0085(10) 0.0011(12)
C18 0.0222(10) 0.0327(11) 0.0344(12) -0.0039(8) 0.0046(8) -0.0005(9)
C15 0.0270(10) 0.0297(10) 0.0323(11) 0.0049(8) 0.0049(8) 0.0015(8)
C16 0.0221(10) 0.0735(16) 0.0472(14) -0.0042(11) 0.0076(9) -0.0031(12)
C19 0.0516(14) 0.0332(12) 0.0600(15) 0.0111(10) 0.0252(11) 0.0019(10)
C20 0.0404(13) 0.0569(15) 0.0483(14) 0.0113(11) 0.0121(10) 0.0028(11)
C17 0.0348(14) 0.166(3) 0.0485(16) -0.0270(17) 0.0003(11) 0.0012(18)
O13 0.0481(9) 0.0433(9) 0.0355(9) 0.0110(7) -0.0031(7) -0.0010(7)
O14 0.0448(8) 0.0343(8) 0.0409(8) 0.0087(7) 0.0165(7) 0.0012(6)
O12 0.0229(7) 0.0566(9) 0.0352(8) -0.0039(6) 0.0041(6) -0.0065(7)
O11 0.0327(8) 0.0603(10) 0.0335(8) -0.0014(7) 0.0094(6) -0.0001(7)
N11 0.0252(8) 0.0317(9) 0.0299(9) 0.0017(7) 0.0039(7) 0.0021(7)
C21 0.0289(10) 0.0337(10) 0.0245(10) -0.0001(8) 0.0049(8) -0.0016(8)
C22 0.0268(10) 0.0341(11) 0.0236(10) 0.0003(8) 0.0059(8) 0.0000(8)
C236 0.0344(11) 0.0405(11) 0.0310(11) -0.0016(9) 0.0062(8) -0.0013(9)
C231 0.0288(10) 0.0288(10) 0.0272(10) 0.0001(8) 0.0054(8) 0.0012(8)
C235 0.0415(12) 0.0468(13) 0.0411(13) -0.0005(10) 0.0158(10) -0.0022(10)
C232 0.0346(12) 0.0580(14) 0.0346(12) 0.0077(10) 0.0026(9) -0.0046(10)
C233 0.0344(13) 0.0740(17) 0.0524(15) 0.0060(12) 0.0000(10) -0.0078(13)
C234 0.0344(12) 0.0590(15) 0.0581(16) 0.0001(11) 0.0122(11) -0.0034(12)
O22 0.0224(7) 0.0570(9) 0.0334(8) 0.0031(6) 0.0054(6) 0.0090(7)
O23 0.0419(8) 0.0419(8) 0.0287(8) -0.0041(7) 0.0043(6) -0.0038(6)
O24 0.0402(8) 0.0416(8) 0.0302(8) -0.0081(6) 0.0082(6) 0.0030(6)
O21 0.0324(8) 0.0674(10) 0.0299(8) -0.0005(7) 0.0104(6) -0.0010(7)
C25 0.0277(10) 0.0327(11) 0.0285(11) -0.0040(8) 0.0037(8) -0.0022(8)
C26 0.0202(10) 0.0755(17) 0.0489(14) 0.0020(11) 0.0081(9) 0.0093(12)
C27 0.0298(12) 0.125(3) 0.0508(15) 0.0155(15) 0.0017(11) 0.0139(16)
C28 0.0241(10) 0.0337(11) 0.0272(11) 0.0053(8) 0.0055(8) 0.0006(8)
C29 0.0505(13) 0.0409(12) 0.0404(13) -0.0152(11) 0.0116(10) 0.0010(10)
C30 0.0447(14) 0.0648(16) 0.0469(14) -0.0156(12) 0.0088(10) -0.0025(12)
N21 0.0313(9) 0.0345(9) 0.0312(9) -0.0002(7) 0.0080(7) 0.0012(7)
N12 0.0418(10) 0.0415(10) 0.0327(10) 0.0035(8) 0.0011(8) 0.0037(8)
N22 0.0532(12) 0.0470(11) 0.0371(11) -0.0123(9) 0.0054(8) -0.0015(8)
C141 0.0332(11) 0.0358(11) 0.0373(12) 0.0013(9) 0.0111(9) -0.0025(9)
C241 0.0372(12) 0.0429(13) 0.0463(13) 0.0082(10) 0.0157(10) 0.0133(10)
C142 0.0320(11) 0.0353(11) 0.0520(14) 0.0042(9) 0.0127(9) 0.0025(10)
C143 0.0322(11) 0.0430(13) 0.0483(14) 0.0029(10) -0.0005(9) 0.0134(10)
C242 0.0415(13) 0.0367(13) 0.0712(17) 0.0041(10) 0.0245(12) 0.0092(11)
C243 0.0461(13) 0.0410(13) 0.0569(16) -0.0096(11) 0.0090(11) -0.0048(11)

loop_
_atom_type_symbol
_atom_type_description
_atom_type_scat_dispersion_real
_atom_type_scat_dispersion_imag
_atom_type_scat_source
C C 0.0033 0.0016 'International Tables Vol C Tables 4.2.6.8 and 6.1.1.4'
H H 0.0000 0.0000 'International Tables Vol C Tables 4.2.6.8 and 6.1.1.4'
N N 0.0061 0.0033 'International Tables Vol C Tables 4.2.6.8 and 6.1.1.4'
O O 0.0106 0.0060 'International Tables Vol C Tables 4.2.6.8 and 6.1.1.4'

loop_
_geom_angle_atom_site_label_1
_geom_angle_atom_site_label_2
_geom_angle_atom_site_label_3
_geom_angle_site_symmetry_1
_geom_angle_site_symmetry_3
_geom_angle
_geom_angle_publ_flag
N11 C11 C131 . . 111.71(15) ?
N11 C11 C12 . . 109.05(14) ?
C131 C11 C12 . . 113.35(15) ?
N11 C11 H11 . . 107.5 ?
C131 C11 H11 . . 107.5 ?
C12 C11 H11 . . 107.5 ?
C18 C12 C15 . . 108.20(15) ?
C18 C12 C11 . . 109.54(14) ?
C15 C12 C11 . . 110.16(15) ?
C18 C12 H12 . . 109.6 ?
C15 C12 H12 . . 109.6 ?
C11 C12 H12 . . 109.6 ?
C135 C136 C131 . . 120.42(19) ?
C135 C136 H136 . . 119.8 ?
C131 C136 H136 . . 119.8 ?
C132 C131 C136 . . 118.83(17) ?
C132 C131 C11 . . 118.35(17) ?
C136 C131 C11 . . 122.82(17) ?
C133 C132 C131 . . 120.40(19) ?
C133 C132 H132 . . 119.8 ?
C131 C132 H132 . . 119.8 ?
C134 C133 C132 . . 120.3(2) ?
C134 C133 H133 . . 119.9 ?
C132 C133 H133 . . 119.9 ?
C134 C135 C136 . . 120.3(2) ?
C134 C135 H135 . . 119.8 ?
C136 C135 H135 . . 119.8 ?
C135 C134 C133 . . 119.7(2) ?
C135 C134 H134 . . 120.1 ?
C133 C134 H134 . . 120.1 ?
O13 C18 O14 . . 125.59(18) ?
O13 C18 C12 . . 123.95(17) ?
O14 C18 C12 . . 110.45(16) ?
O11 C15 O12 . . 125.28(18) ?
O11 C15 C12 . . 124.01(17) ?
O12 C15 C12 . . 110.70(16) ?
O12 C16 C17 . . 107.46(17) ?
O12 C16 H16A . . 110.2 ?
C17 C16 H16A . . 110.2 ?
O12 C16 H16B . . 110.2 ?
C17 C16 H16B . . 110.2 ?
H16A C16 H16B . . 108.5 ?
O14 C19 C20 . . 108.32(17) ?
O14 C19 H19A . . 110.0 ?
C20 C19 H19A . . 110.0 ?
O14 C19 H19B . . 110.0 ?
C20 C19 H19B . . 110.0 ?
H19A C19 H19B . . 108.4 ?
C19 C20 H20A . . 109.5 ?
C19 C20 H20B . . 109.5 ?
H20A C20 H20B . . 109.5 ?
C19 C20 H20C . . 109.5 ?
H20A C20 H20C . . 109.5 ?
H20B C20 H20C . . 109.5 ?
C16 C17 H17A . . 109.5 ?
C16 C17 H17B . . 109.5 ?
H17A C17 H17B . . 109.5 ?
C16 C17 H17C . . 109.5 ?
H17A C17 H17C . . 109.5 ?
H17B C17 H17C . . 109.5 ?
C18 O14 C19 . . 117.54(16) ?
C15 O12 C16 . . 116.30(15) ?
C141 N11 N12 . . 112.20(16) ?
C141 N11 C11 . . 126.54(16) ?
N12 N11 C11 . . 121.24(15) ?
N21 C21 C231 . . 112.30(15) ?
N21 C21 C22 . . 109.77(14) ?
C231 C21 C22 . . 110.48(15) ?
N21 C21 H21 . . 108.1 ?
C231 C21 H21 . . 108.1 ?
C22 C21 H21 . . 108.1 ?
C25 C22 C28 . . 108.93(15) ?
C25 C22 C21 . . 111.74(15) ?
C28 C22 C21 . . 108.08(15) ?
C25 C22 H22 . . 109.4 ?
C28 C22 H22 . . 109.4 ?
C21 C22 H22 . . 109.4 ?
C235 C236 C231 . . 120.30(18) ?
C235 C236 H236 . . 119.9 ?
C231 C236 H236 . . 119.9 ?
C232 C231 C236 . . 118.74(18) ?
C232 C231 C21 . . 119.74(17) ?
C236 C231 C21 . . 121.46(16) ?
C236 C235 C234 . . 120.2(2) ?
C236 C235 H235 . . 119.9 ?
C234 C235 H235 . . 119.9 ?
C233 C232 C231 . . 120.8(2) ?
C233 C232 H232 . . 119.6 ?
C231 C232 H232 . . 119.6 ?
C234 C233 C232 . . 120.3(2) ?
C234 C233 H233 . . 119.9 ?
C232 C233 H233 . . 119.9 ?
C233 C234 C235 . . 119.6(2) ?
C233 C234 H234 . . 120.2 ?
C235 C234 H234 . . 120.2 ?
C25 O22 C26 . . 115.94(14) ?
C28 O24 C29 . . 116.43(15) ?
O21 C25 O22 . . 124.50(17) ?
O21 C25 C22 . . 124.60(17) ?
O22 C25 C22 . . 110.90(15) ?
O22 C26 C27 . . 107.04(16) ?
O22 C26 H26A . . 110.3 ?
C27 C26 H26A . . 110.3 ?
O22 C26 H26B . . 110.3 ?
C27 C26 H26B . . 110.3 ?
H26A C26 H26B . . 108.6 ?
C26 C27 H27A . . 109.5 ?
C26 C27 H27B . . 109.5 ?
H27A C27 H27B . . 109.5 ?
C26 C27 H27C . . 109.5 ?
H27A C27 H27C . . 109.5 ?
H27B C27 H27C . . 109.5 ?
O23 C28 O24 . . 125.42(18) ?
O23 C28 C22 . . 124.14(17) ?
O24 C28 C22 . . 110.44(15) ?
O24 C29 C30 . . 108.77(18) ?
O24 C29 H29A . . 109.9 ?
C30 C29 H29A . . 109.9 ?
O24 C29 H29B . . 109.9 ?
C30 C29 H29B . . 109.9 ?
H29A C29 H29B . . 108.3 ?
C29 C30 H30A . . 109.5 ?
C29 C30 H30B . . 109.5 ?
H30A C30 H30B . . 109.5 ?
C29 C30 H30C . . 109.5 ?
H30A C30 H30C . . 109.5 ?
H30B C30 H30C . . 109.5 ?
C241 N21 N22 . . 112.35(17) ?
C241 N21 C21 . . 126.61(17) ?
N22 N21 C21 . . 120.98(15) ?
C143 N12 N11 . . 103.65(16) ?
C243 N22 N21 . . 104.33(17) ?
N11 C141 C142 . . 107.29(18) ?
N11 C141 H141 . . 126.4 ?
C142 C141 H141 . . 126.4 ?
N21 C241 C242 . . 106.64(19) ?
N21 C241 H241 . . 126.7 ?
C242 C241 H241 . . 126.7 ?
C141 C142 C143 . . 104.45(18) ?
C141 C142 H142 . . 127.8 ?
C143 C142 H142 . . 127.8 ?
N12 C143 C142 . . 112.41(18) ?
N12 C143 H143 . . 123.8 ?
C142 C143 H143 . . 123.8 ?
C243 C242 C241 . . 104.70(19) ?
C243 C242 H242 . . 127.7 ?
C241 C242 H242 . . 127.7 ?
N22 C243 C242 . . 112.0(2) ?
N22 C243 H243 . . 124.0 ?
C242 C243 H243 . . 124.0 ?

loop_
_geom_bond_atom_site_label_1
_geom_bond_atom_site_label_2
_geom_bond_site_symmetry_2
_geom_bond_distance
_geom_bond_publ_flag
C11 N11 . 1.468(2) ?
C11 C131 . 1.525(2) ?
C11 C12 . 1.531(3) ?
C11 H11 . 1.0000 ?
C12 C18 . 1.522(3) ?
C12 C15 . 1.526(2) ?
C12 H12 . 1.0000 ?
C136 C135 . 1.384(3) ?
C136 C131 . 1.391(3) ?
C136 H136 . 0.9500 ?
C131 C132 . 1.390(3) ?
C132 C133 . 1.386(3) ?
C132 H132 . 0.9500 ?
C133 C134 . 1.379(3) ?
C133 H133 . 0.9500 ?
C135 C134 . 1.378(3) ?
C135 H135 . 0.9500 ?
C134 H134 . 0.9500 ?
C18 O13 . 1.202(2) ?
C18 O14 . 1.323(2) ?
C15 O11 . 1.200(2) ?
C15 O12 . 1.322(2) ?
C16 O12 . 1.459(2) ?
C16 C17 . 1.469(3) ?
C16 H16A . 0.9900 ?
C16 H16B . 0.9900 ?
C19 O14 . 1.461(2) ?
C19 C20 . 1.489(3) ?
C19 H19A . 0.9900 ?
C19 H19B . 0.9900 ?
C20 H20A . 0.9800 ?
C20 H20B . 0.9800 ?
C20 H20C . 0.9800 ?
C17 H17A . 0.9800 ?
C17 H17B . 0.9800 ?
C17 H17C . 0.9800 ?
N11 C141 . 1.346(2) ?
N11 N12 . 1.352(2) ?
C21 N21 . 1.467(2) ?
C21 C231 . 1.517(2) ?
C21 C22 . 1.534(2) ?
C21 H21 . 1.0000 ?
C22 C25 . 1.519(2) ?
C22 C28 . 1.524(3) ?
C22 H22 . 1.0000 ?
C236 C235 . 1.381(3) ?
C236 C231 . 1.385(3) ?
C236 H236 . 0.9500 ?
C231 C232 . 1.381(3) ?
C235 C234 . 1.382(3) ?
C235 H235 . 0.9500 ?
C232 C233 . 1.380(3) ?
C232 H232 . 0.9500 ?
C233 C234 . 1.365(3) ?
C233 H233 . 0.9500 ?
C234 H234 . 0.9500 ?
O22 C25 . 1.330(2) ?
O22 C26 . 1.461(2) ?
O23 C28 . 1.201(2) ?
O24 C28 . 1.331(2) ?
O24 C29 . 1.458(2) ?
O21 C25 . 1.198(2) ?
C26 C27 . 1.485(3) ?
C26 H26A . 0.9900 ?
C26 H26B . 0.9900 ?
C27 H27A . 0.9800 ?
C27 H27B . 0.9800 ?
C27 H27C . 0.9800 ?
C29 C30 . 1.502(3) ?
C29 H29A . 0.9900 ?
C29 H29B . 0.9900 ?
C30 H30A . 0.9800 ?
C30 H30B . 0.9800 ?
C30 H30C . 0.9800 ?
N21 C241 . 1.345(2) ?
N21 N22 . 1.347(2) ?
N12 C143 . 1.335(3) ?
N22 C243 . 1.339(3) ?
C141 C142 . 1.365(3) ?
C141 H141 . 0.9500 ?
C241 C242 . 1.385(3) ?
C241 H241 . 0.9500 ?
C142 C143 . 1.388(3) ?
C142 H142 . 0.9500 ?
C143 H143 . 0.9500 ?
C242 C243 . 1.382(3) ?
C242 H242 . 0.9500 ?
C243 H243 . 0.9500 ?
